data_4115463
loop_
_publ_author_name
'Holger Piotrowski'
'Kurt Polborn'
'Gerhard Hilt'
'Kay Severin'

_publ_contact_author
;  Kay Severin
   Department Chemie, Ludwig-Maximilians-Universit\"at M\"unchen 
   Butenandstr. 5-13
   D-81377 M\"unchen                                         
   Germany                                                       
;
_publ_contact_author_email kse@cup.uni-muenchen.de
_publ_contact_author_phone +49(0)892180-7772
_publ_section_title
;
 A Self-Assembled Metallomacrocyclic Ionophore with High Affinity and
 Selectivity for Li+ and Na+
;
_journal_name_full 'Journal of the American Chemical Society'
_journal_page_first 2699
_journal_page_last 2700
_journal_paper_doi 10.1021/ja005804t
_journal_volume 123
_journal_year 2001
_chemical_compound_source
;
crystal provided by K. Severin
;
_chemical_formula_moiety '0.5(C7 H8), Ru3, 3(C5 H3 N O2), 3(C10 H14), 5(H2 O)'
_chemical_formula_sum 'C48.5 H65 N3 O11 Ru3'
_chemical_formula_weight 1169.26
_chemical_name_common Ru-C5H3NO2-C10H14
_space_group_IT_number 2
_symmetry_cell_setting triclinic
_symmetry_Int_Tables_number 2
_symmetry_space_group_name_Hall '-P 1'
_symmetry_space_group_name_H-M 'P -1'
_atom_sites_solution_hydrogens geom
_atom_sites_solution_primary direct
_atom_sites_solution_secondary difmap
_audit_author_name 'Piotrowski, H.'
_audit_block_code Ru_C5H3NO2_C10H14_e220_beck
_audit_creation_date 22-Sep-00
_audit_creation_method 'form98_1/compatible with shelxl97-2'
_cell_angle_alpha 97.819(8)
_cell_angle_beta 90.981(8)
_cell_angle_gamma 100.830(8)
_cell_formula_units_Z 2
_cell_length_a 9.8458(7)
_cell_length_b 11.7704(8)
_cell_length_c 21.5444(15)
_cell_measurement_reflns_used 5000
_cell_measurement_temperature 200(3)
_cell_measurement_theta_max 25.9
_cell_measurement_theta_min 2.1
_cell_volume 2427.2(3)
_computing_cell_refinement 'Stoe IPDS software (Darmstadt, Germany)'
_computing_data_collection 'Stoe IPDS software (Darmstadt, Germany)'
_computing_data_reduction 'Stoe IPDS software (Darmstadt, Germany)'
_computing_molecular_graphics
;ORTEP (M. N. Burnett, C. K. Johnson, ORTEP-III: Oak Ridge Thermal Ellipsoid
 Plot Program for Crystal Structure Illustrations, Oak Ridge National
 Laboratory Report ORNL-6895, 1996). Windows version (L. J. Farrugia, Univ.
 Glasgow) used --- SCHAKAL (E. Keller, University of  Freiburg (Breisgau),
 Germany, 1995).
;
_computing_publication_material
;PLATON (A. L. Spek, Acta Crystallogr, Sect. A, 1990, 46, C34, 1995 version).
--- T.B.Cohen, Pure Appl. Chem. 1996,68,2339-2359 (atomic masses).
;
_computing_structure_refinement 'SHELXL-97 (G. M. Sheldrick. University of G\"ottingen, 97-2 version)'
_computing_structure_solution
;
SIR97 (Cascarano et al.,Acta Crystallogr., Sect A, 1996, C79)
;
_diffrn_ambient_temperature 200(3)
_diffrn_measured_fraction_theta_full 0.929
_diffrn_measured_fraction_theta_max 0.929
_diffrn_measurement_device 'image-plate area detector'
_diffrn_measurement_device_type 'Stoe IPDS'
_diffrn_measurement_method 'area detection'
_diffrn_radiation_collimation '0.5 mm collimator'
_diffrn_radiation_monochromator graphite
_diffrn_radiation_source 'fine-focus sealed tube'
_diffrn_radiation_type MoK\a
_diffrn_radiation_wavelength 0.71073
_diffrn_reflns_av_R_equivalents 0.0200
_diffrn_reflns_av_sigmaI/netI 0.0236
_diffrn_reflns_limit_h_max 12
_diffrn_reflns_limit_h_min -11
_diffrn_reflns_limit_k_max 14
_diffrn_reflns_limit_k_min -14
_diffrn_reflns_limit_l_max 26
_diffrn_reflns_limit_l_min -26
_diffrn_reflns_number 17200
_diffrn_reflns_theta_full 25.85
_diffrn_reflns_theta_max 25.85
_diffrn_reflns_theta_min 2.11
_diffrn_source_current 50_mA
_diffrn_source_power 2.75_kW
_diffrn_source_type 'Spellman DF4 Series'
_diffrn_source_voltage 55_kV
_exptl_absorpt_coefficient_mu 0.983
_exptl_absorpt_correction_T_max 0.8490
_exptl_absorpt_correction_T_min 0.7269
_exptl_absorpt_correction_type numerical
_exptl_absorpt_process_details 'XRed, rev. 1.09, Stoe (Darmstadt, Germany)'
_exptl_crystal_colour brown
_exptl_crystal_density_diffrn 1.59989(20)
_exptl_crystal_description block
_exptl_crystal_F_000 1194
_exptl_crystal_size_max 0.40
_exptl_crystal_size_mid 0.30
_exptl_crystal_size_min 0.18
_refine_diff_density_max 0.758
_refine_diff_density_min -0.313
_refine_diff_density_rms 0.071
_refine_ls_extinction_method none
_refine_ls_goodness_of_fit_ref 1.035
_refine_ls_hydrogen_treatment mixed
_refine_ls_matrix_type full
_refine_ls_number_parameters 605
_refine_ls_number_reflns 8725
_refine_ls_number_restraints 0
_refine_ls_restrained_S_all 1.035
_refine_ls_R_factor_all 0.0276
_refine_ls_R_factor_gt 0.0235
_refine_ls_shift/su_max 0.001
_refine_ls_shift/su_mean 0.000
_refine_ls_structure_factor_coef Fsqd
_refine_ls_weighting_scheme calc
_refine_ls_wR_factor_gt 0.0632
_refine_ls_wR_factor_ref 0.0646
_reflns_number_gt 7814
_reflns_number_total 8725
_reflns_threshold_expression >2sigma(I)
_cod_data_source_file ja005804t_2.cif
_cod_data_source_block e220
_cod_original_formula_sum 'C48.50 H65 N3 O11 Ru3'
_cod_database_code 4115463
_kl_diffrn_detector_area_phi_start 0.0
_kl_diffrn_detector_area_phi_end 180.0
_kl_diffrn_detector_area_phi_incr 0.8
_kl_diffrn_detector_area_expos_time 1.00_min
_kl_diffrn_detector_area_plate_dist 70.0_mm
_kl_diffrn_detector_area_eff_mos_spread 0.006
_kl_diffrn_detector_area_profile_funct dynamic
_kl_diffrn_detector_area_profile_min 17
_kl_diffrn_detector_area_profile_max 23

loop_
_symmetry_equiv_pos_as_xyz
'x, y, z'
'-x, -y, -z'

loop_
_atom_site_label
_atom_site_type_symbol
_atom_site_fract_x
_atom_site_fract_y
_atom_site_fract_z
_atom_site_U_iso_or_equiv
_atom_site_adp_type
_atom_site_occupancy
_atom_site_symmetry_multiplicity
_atom_site_calc_flag
_atom_site_refinement_flags
_atom_site_disorder_assembly
_atom_site_disorder_group
Ru1 Ru 0.824373(17) 0.082607(16) 0.106750(7) 0.01772(5) Uani 1 1 d . . .
C11 C 0.7859(3) 0.1921(2) 0.03692(11) 0.0289(5) Uani 1 1 d . . .
C111 C 0.8722(4) 0.3044(3) 0.02092(14) 0.0476(8) Uani 1 1 d . . .
H111 H 0.8623 0.3685 0.0551 0.057 Uiso 1 1 calc R . .
C211 C 1.0233(4) 0.3016(3) 0.01685(17) 0.0615(10) Uani 1 1 d . . .
H21A H 1.0581 0.2821 0.0562 0.092 Uiso 1 1 calc R . .
H21B H 1.0738 0.3784 0.0097 0.092 Uiso 1 1 calc R . .
H21C H 1.0368 0.2425 -0.0180 0.092 Uiso 1 1 calc R . .
C311 C 0.8124(6) 0.3326(5) -0.0402(2) 0.100(2) Uani 1 1 d . . .
H31A H 0.8658 0.4063 -0.0503 0.150 Uiso 1 1 calc R . .
H31B H 0.7156 0.3398 -0.0351 0.150 Uiso 1 1 calc R . .
H31C H 0.8177 0.2696 -0.0744 0.150 Uiso 1 1 calc R . .
C21 C 0.6892(3) 0.1965(2) 0.08470(12) 0.0312(6) Uani 1 1 d . . .
H21 H 0.6802 0.2704 0.1063 0.037 Uiso 1 1 calc R . .
C31 C 0.6064(2) 0.0955(3) 0.10121(12) 0.0322(6) Uani 1 1 d . . .
H31 H 0.5411 0.1021 0.1328 0.039 Uiso 1 1 calc R . .
C41 C 0.6195(3) -0.0153(3) 0.07129(12) 0.0339(6) Uani 1 1 d . . .
C141 C 0.5373(4) -0.1232(3) 0.09153(17) 0.0592(10) Uani 1 1 d . . .
H14A H 0.5079 -0.1049 0.1344 0.089 Uiso 1 1 calc R . .
H14B H 0.5945 -0.1831 0.0903 0.089 Uiso 1 1 calc R . .
H14C H 0.4556 -0.1523 0.0632 0.089 Uiso 1 1 calc R . .
C51 C 0.7160(3) -0.0223(2) 0.02367(11) 0.0317(6) Uani 1 1 d . . .
H51 H 0.7248 -0.0964 0.0022 0.038 Uiso 1 1 calc R . .
C61 C 0.7994(3) 0.0801(2) 0.00796(10) 0.0289(5) Uani 1 1 d . . .
H61 H 0.8663 0.0735 -0.0229 0.035 Uiso 1 1 calc R . .
N11A N 1.12297(19) 0.26560(16) 0.23858(8) 0.0190(4) Uani 1 1 d . . .
C21A C 1.0479(2) 0.20213(19) 0.18896(10) 0.0178(4) Uani 1 1 d . . .
O21A O 0.91730(15) 0.20352(14) 0.18140(7) 0.0198(3) Uani 1 1 d . . .
C31A C 1.1112(2) 0.1348(2) 0.14080(10) 0.0209(5) Uani 1 1 d . . .
O31A O 1.02811(16) 0.07250(15) 0.09423(7) 0.0238(4) Uani 1 1 d . . .
C41A C 1.2514(3) 0.1438(2) 0.14393(11) 0.0286(5) Uani 1 1 d . . .
H41A H 1.2961 0.1031 0.1118 0.034 Uiso 1 1 calc R . .
C51A C 1.3286(2) 0.2137(2) 0.19518(12) 0.0307(6) Uani 1 1 d . . .
H51A H 1.4264 0.2217 0.1977 0.037 Uiso 1 1 calc R . .
C61A C 1.2627(2) 0.2701(2) 0.24125(11) 0.0262(5) Uani 1 1 d . . .
H61A H 1.3159 0.3144 0.2766 0.031 Uiso 1 1 calc R . .
Ru2 Ru 1.051715(18) 0.388382(14) 0.306078(8) 0.01703(5) Uani 1 1 d . . .
C12 C 0.9988(3) 0.54419(19) 0.36247(11) 0.0241(5) Uani 1 1 d . . .
C112 C 0.9458(3) 0.5669(2) 0.42698(12) 0.0352(6) Uani 1 1 d . . .
H112 H 1.0203 0.5612 0.4579 0.042 Uiso 1 1 calc R . .
C212 C 0.8173(3) 0.4809(3) 0.43873(14) 0.0502(8) Uani 1 1 d . . .
H21D H 0.7399 0.4904 0.4120 0.075 Uiso 1 1 calc R . .
H21E H 0.7947 0.4955 0.4829 0.075 Uiso 1 1 calc R . .
H21F H 0.8342 0.4011 0.4290 0.075 Uiso 1 1 calc R . .
C312 C 0.9213(5) 0.6932(3) 0.43721(19) 0.0733(12) Uani 1 1 d . . .
H31D H 1.0056 0.7465 0.4284 0.110 Uiso 1 1 calc R . .
H31E H 0.8977 0.7135 0.4808 0.110 Uiso 1 1 calc R . .
H31F H 0.8450 0.7001 0.4090 0.110 Uiso 1 1 calc R . .
C22 C 0.9099(3) 0.50756(19) 0.30847(11) 0.0241(5) Uani 1 1 d . . .
H22 H 0.8126 0.4916 0.3131 0.029 Uiso 1 1 calc R . .
C32 C 0.9616(3) 0.4941(2) 0.24769(11) 0.0302(6) Uani 1 1 d . . .
H32 H 0.8990 0.4722 0.2122 0.036 Uiso 1 1 calc R . .
C42 C 1.1048(3) 0.5127(2) 0.23936(13) 0.0363(6) Uani 1 1 d . . .
C142 C 1.1600(5) 0.4923(3) 0.17526(15) 0.0605(10) Uani 1 1 d . . .
H14D H 1.0903 0.4371 0.1476 0.091 Uiso 1 1 calc R . .
H14E H 1.2443 0.4600 0.1779 0.091 Uiso 1 1 calc R . .
H14F H 1.1814 0.5665 0.1583 0.091 Uiso 1 1 calc R . .
C52 C 1.1965(3) 0.5454(2) 0.29311(13) 0.0343(6) Uani 1 1 d . . .
H52 H 1.2937 0.5576 0.2885 0.041 Uiso 1 1 calc R . .
C62 C 1.1430(3) 0.5595(2) 0.35312(12) 0.0285(5) Uani 1 1 d . . .
H62 H 1.2055 0.5802 0.3887 0.034 Uiso 1 1 calc R . .
N12A N 0.8695(2) 0.07352(16) 0.36175(8) 0.0200(4) Uani 1 1 d . . .
C22A C 0.9477(2) 0.17696(19) 0.35345(9) 0.0179(4) Uani 1 1 d . . .
O22A O 0.89761(16) 0.24995(13) 0.32383(7) 0.0183(3) Uani 1 1 d . . .
C32A C 1.0868(2) 0.21087(19) 0.37912(10) 0.0203(5) Uani 1 1 d . . .
O32A O 1.15451(17) 0.31576(14) 0.36935(7) 0.0238(3) Uani 1 1 d . . .
C42A C 1.1404(3) 0.1388(2) 0.41348(11) 0.0284(5) Uani 1 1 d . . .
H42A H 1.2319 0.1606 0.4315 0.034 Uiso 1 1 calc R . .
C52A C 1.0569(3) 0.0319(2) 0.42146(12) 0.0309(6) Uani 1 1 d . . .
H52A H 1.0916 -0.0197 0.4451 0.037 Uiso 1 1 calc R . .
C62A C 0.9265(3) 0.0023(2) 0.39541(11) 0.0268(5) Uani 1 1 d . . .
H62A H 0.8723 -0.0712 0.4008 0.032 Uiso 1 1 calc R . .
Ru3 Ru 0.654079(19) 0.017211(15) 0.336472(8) 0.01867(6) Uani 1 1 d . . .
C13 C 0.4295(2) -0.0058(2) 0.32142(11) 0.0255(5) Uani 1 1 d . . .
C113 C 0.3429(3) -0.0567(2) 0.26198(12) 0.0325(6) Uani 1 1 d . . .
H113 H 0.3806 -0.0101 0.2285 0.039 Uiso 1 1 calc R . .
C213 C 0.3530(4) -0.1827(3) 0.23979(15) 0.0503(8) Uani 1 1 d . . .
H21G H 0.4506 -0.1890 0.2369 0.075 Uiso 1 1 calc R . .
H21H H 0.3056 -0.2080 0.1985 0.075 Uiso 1 1 calc R . .
H21I H 0.3094 -0.2324 0.2697 0.075 Uiso 1 1 calc R . .
C313 C 0.1934(3) -0.0411(4) 0.27012(16) 0.0578(10) Uani 1 1 d . . .
H31G H 0.1518 -0.0876 0.3018 0.087 Uiso 1 1 calc R . .
H31H H 0.1406 -0.0673 0.2301 0.087 Uiso 1 1 calc R . .
H31I H 0.1918 0.0415 0.2837 0.087 Uiso 1 1 calc R . .
C23 C 0.4910(2) 0.1153(2) 0.33122(11) 0.0235(5) Uani 1 1 d . . .
H23 H 0.4727 0.1627 0.3009 0.028 Uiso 1 1 calc R . .
C33 C 0.5776(2) 0.1675(2) 0.38405(11) 0.0246(5) Uani 1 1 d . . .
H33 H 0.6152 0.2489 0.3893 0.030 Uiso 1 1 calc R . .
C43 C 0.6088(3) 0.0986(2) 0.42954(11) 0.0274(5) Uani 1 1 d . . .
C143 C 0.7095(3) 0.1518(3) 0.48334(12) 0.0373(6) Uani 1 1 d . . .
H14G H 0.7322 0.0899 0.5055 0.056 Uiso 1 1 calc R . .
H14H H 0.6681 0.2060 0.5122 0.056 Uiso 1 1 calc R . .
H14I H 0.7941 0.1942 0.4674 0.056 Uiso 1 1 calc R . .
C53 C 0.5497(3) -0.0211(2) 0.42084(11) 0.0300(6) Uani 1 1 d . . .
H53 H 0.5689 -0.0685 0.4510 0.036 Uiso 1 1 calc R . .
C63 C 0.4608(3) -0.0725(2) 0.36709(11) 0.0288(6) Uani 1 1 d . . .
H63 H 0.4221 -0.1537 0.3622 0.035 Uiso 1 1 calc R . .
N13A N 0.8336(2) -0.04638(17) 0.16614(9) 0.0218(4) Uani 1 1 d . . .
C23A C 0.7734(2) -0.04951(19) 0.22158(10) 0.0199(5) Uani 1 1 d . . .
O23A O 0.70783(16) 0.03231(13) 0.24421(7) 0.0205(3) Uani 1 1 d . . .
C33A C 0.7742(3) -0.1452(2) 0.25594(11) 0.0241(5) Uani 1 1 d . . .
O33A O 0.71150(19) -0.14079(14) 0.31022(8) 0.0272(4) Uani 1 1 d . . .
C43A C 0.8341(3) -0.2359(2) 0.23121(13) 0.0346(6) Uani 1 1 d . . .
H43A H 0.8335 -0.3012 0.2528 0.042 Uiso 1 1 calc R . .
C53A C 0.8962(3) -0.2309(2) 0.17356(14) 0.0381(7) Uani 1 1 d . . .
H53A H 0.9390 -0.2929 0.1556 0.046 Uiso 1 1 calc R . .
C63A C 0.8952(3) -0.1370(2) 0.14329(12) 0.0302(6) Uani 1 1 d . . .
H63A H 0.9395 -0.1344 0.1045 0.036 Uiso 1 1 calc R . .
C1 C 0.5318(9) 0.5037(8) 0.0640(6) 0.162(4) Uani 1 1 d . . .
H1 H 0.5550 0.5089 0.1074 0.194 Uiso 0.50 1 calc PR A 1
C7 C 0.5703(18) 0.5144(15) 0.1309(9) 0.154(7) Uani 0.50 1 d P B 2
H7A H 0.5297 0.5763 0.1542 0.231 Uiso 0.50 1 calc PR B 2
H7B H 0.6713 0.5340 0.1368 0.231 Uiso 0.50 1 calc PR B 2
H7C H 0.5355 0.4402 0.1462 0.231 Uiso 0.50 1 calc PR B 2
C2 C 0.6094(8) 0.5812(7) 0.0276(6) 0.154(4) Uani 1 1 d . B .
H2 H 0.6860 0.6368 0.0470 0.184 Uiso 1 1 calc R . .
C3 C 0.5778(8) 0.5794(8) -0.0365(6) 0.168(5) Uani 1 1 d . . .
H3 H 0.6302 0.6336 -0.0600 0.201 Uiso 1 1 calc R B .
O91 O 0.68542(19) 0.27192(16) 0.23946(9) 0.0359(4) Uani 1 1 d . . .
O92 O 1.4104(2) 0.39824(18) 0.41986(10) 0.0422(5) Uani 1 1 d . . .
O93 O 0.5587(3) -0.3372(2) 0.34388(13) 0.0703(8) Uani 1 1 d . . .
O94 O 1.5276(3) 0.3637(2) 0.53650(10) 0.0521(6) Uani 1 1 d . . .
O95 O 0.5521(2) 0.4300(2) 0.31103(11) 0.0554(6) Uani 1 1 d . . .

loop_
_atom_site_aniso_label
_atom_site_aniso_U_11
_atom_site_aniso_U_22
_atom_site_aniso_U_33
_atom_site_aniso_U_23
_atom_site_aniso_U_13
_atom_site_aniso_U_12
Ru1 0.01628(9) 0.02398(10) 0.01250(8) -0.00071(7) 0.00082(6) 0.00522(7)
C11 0.0291(13) 0.0373(14) 0.0214(11) 0.0087(10) -0.0051(10) 0.0064(11)
C111 0.0546(19) 0.0477(18) 0.0390(16) 0.0186(14) -0.0056(14) -0.0021(15)
C211 0.063(2) 0.061(2) 0.0510(19) 0.0052(17) 0.0112(17) -0.0114(18)
C311 0.110(4) 0.094(3) 0.087(3) 0.068(3) -0.044(3) -0.034(3)
C21 0.0309(13) 0.0399(14) 0.0253(12) -0.0010(11) -0.0062(10) 0.0177(12)
C31 0.0151(11) 0.0571(17) 0.0249(12) 0.0028(12) -0.0002(9) 0.0106(11)
C41 0.0234(12) 0.0453(16) 0.0278(12) 0.0041(12) -0.0107(10) -0.0047(12)
C141 0.0452(19) 0.062(2) 0.061(2) 0.0175(18) -0.0117(16) -0.0182(17)
C51 0.0365(14) 0.0349(14) 0.0207(11) -0.0074(10) -0.0110(10) 0.0089(12)
C61 0.0264(12) 0.0482(15) 0.0128(10) 0.0023(10) -0.0025(9) 0.0106(12)
N11A 0.0180(9) 0.0205(9) 0.0184(9) 0.0009(7) 0.0011(7) 0.0043(8)
C21A 0.0174(10) 0.0192(10) 0.0174(10) 0.0051(8) 0.0014(8) 0.0030(9)
O21A 0.0162(7) 0.0253(8) 0.0173(7) -0.0024(6) 0.0002(6) 0.0065(6)
C31A 0.0199(11) 0.0269(11) 0.0169(10) 0.0030(9) 0.0027(9) 0.0071(9)
O31A 0.0181(8) 0.0351(9) 0.0170(7) -0.0058(7) 0.0012(6) 0.0084(7)
C41A 0.0240(12) 0.0417(14) 0.0215(11) -0.0007(10) 0.0037(9) 0.0136(11)
C51A 0.0168(11) 0.0472(15) 0.0278(12) -0.0001(11) -0.0005(9) 0.0095(11)
C61A 0.0201(11) 0.0316(13) 0.0249(11) -0.0015(10) -0.0034(9) 0.0041(10)
Ru2 0.01967(9) 0.01423(9) 0.01672(9) 0.00205(7) 0.00049(7) 0.00223(7)
C12 0.0304(13) 0.0144(10) 0.0266(11) -0.0016(9) -0.0014(10) 0.0052(9)
C112 0.0423(15) 0.0379(15) 0.0249(12) -0.0060(11) -0.0046(11) 0.0146(13)
C212 0.0467(18) 0.073(2) 0.0310(14) 0.0074(15) 0.0114(13) 0.0097(17)
C312 0.112(3) 0.049(2) 0.059(2) -0.0209(18) 0.010(2) 0.037(2)
C22 0.0280(12) 0.0151(10) 0.0299(12) 0.0030(9) -0.0057(10) 0.0070(9)
C32 0.0516(16) 0.0181(11) 0.0228(11) 0.0057(9) -0.0063(11) 0.0106(11)
C42 0.0562(18) 0.0215(12) 0.0337(13) 0.0124(11) 0.0134(13) 0.0070(12)
C142 0.099(3) 0.0481(19) 0.0420(17) 0.0229(15) 0.0330(19) 0.0182(19)
C52 0.0313(13) 0.0189(12) 0.0512(16) 0.0088(11) 0.0112(12) -0.0026(10)
C62 0.0295(13) 0.0153(11) 0.0371(13) -0.0007(10) -0.0065(11) -0.0007(10)
N12A 0.0239(10) 0.0195(9) 0.0185(9) 0.0055(7) 0.0045(7) 0.0068(8)
C22A 0.0233(11) 0.0180(10) 0.0143(9) 0.0037(8) 0.0050(8) 0.0077(9)
O22A 0.0202(7) 0.0153(7) 0.0205(7) 0.0056(6) 0.0008(6) 0.0042(6)
C32A 0.0259(11) 0.0214(11) 0.0138(9) 0.0013(8) 0.0028(9) 0.0059(10)
O32A 0.0241(8) 0.0239(8) 0.0223(8) 0.0041(6) -0.0055(6) 0.0015(7)
C42A 0.0298(13) 0.0338(13) 0.0234(11) 0.0041(10) -0.0028(10) 0.0110(11)
C52A 0.0386(14) 0.0316(13) 0.0283(12) 0.0148(11) -0.0016(11) 0.0141(12)
C62A 0.0336(13) 0.0239(12) 0.0276(12) 0.0138(10) 0.0052(10) 0.0098(10)
Ru3 0.02208(10) 0.01645(9) 0.01858(9) 0.00562(7) 0.00619(7) 0.00374(7)
C13 0.0201(11) 0.0282(12) 0.0263(11) 0.0021(10) 0.0072(9) 0.0006(10)
C113 0.0286(13) 0.0351(14) 0.0302(13) 0.0011(11) 0.0030(10) -0.0007(11)
C213 0.069(2) 0.0310(15) 0.0433(16) -0.0026(13) -0.0017(16) -0.0039(15)
C313 0.0286(15) 0.087(3) 0.0493(18) -0.0065(18) -0.0036(13) 0.0012(16)
C23 0.0220(11) 0.0263(12) 0.0240(11) 0.0055(9) 0.0060(9) 0.0075(10)
C33 0.0232(11) 0.0239(11) 0.0276(12) 0.0005(10) 0.0076(10) 0.0082(10)
C43 0.0267(12) 0.0355(13) 0.0210(11) 0.0007(10) 0.0090(10) 0.0097(11)
C143 0.0385(15) 0.0498(16) 0.0239(12) 0.0014(12) 0.0020(11) 0.0119(13)
C53 0.0316(13) 0.0377(14) 0.0239(11) 0.0136(10) 0.0155(10) 0.0068(11)
C63 0.0280(12) 0.0267(12) 0.0303(12) 0.0080(10) 0.0136(10) -0.0019(10)
N13A 0.0237(10) 0.0227(9) 0.0192(9) -0.0003(8) 0.0015(8) 0.0072(8)
C23A 0.0213(11) 0.0177(10) 0.0198(10) 0.0003(9) -0.0006(9) 0.0035(9)
O23A 0.0264(8) 0.0185(7) 0.0190(7) 0.0046(6) 0.0059(6) 0.0085(7)
C33A 0.0277(12) 0.0184(11) 0.0260(11) 0.0028(9) 0.0022(10) 0.0042(10)
O33A 0.0383(10) 0.0174(8) 0.0284(8) 0.0088(7) 0.0084(7) 0.0072(7)
C43A 0.0470(16) 0.0215(12) 0.0396(14) 0.0088(11) 0.0082(13) 0.0134(12)
C53A 0.0479(16) 0.0272(13) 0.0426(15) -0.0014(12) 0.0119(13) 0.0196(12)
C63A 0.0364(14) 0.0274(12) 0.0279(12) -0.0015(10) 0.0066(11) 0.0124(11)
C1 0.091(5) 0.131(7) 0.250(11) -0.050(8) 0.022(7) 0.039(5)
C7 0.133(13) 0.140(14) 0.188(18) -0.017(13) 0.001(13) 0.053(11)
C2 0.086(5) 0.105(5) 0.248(11) -0.042(7) 0.043(7) 0.007(4)
C3 0.083(5) 0.120(6) 0.272(13) -0.073(8) 0.023(7) 0.020(4)
O91 0.0314(10) 0.0349(10) 0.0432(10) 0.0065(8) 0.0052(8) 0.0102(8)
O92 0.0328(10) 0.0447(12) 0.0456(11) 0.0059(9) -0.0092(9) -0.0002(9)
O93 0.088(2) 0.0449(13) 0.0816(18) 0.0313(13) 0.0293(16) 0.0035(13)
O94 0.0641(15) 0.0516(13) 0.0449(12) 0.0062(10) 0.0056(11) 0.0218(12)
O95 0.0389(12) 0.0574(14) 0.0628(14) -0.0132(12) 0.0055(11) 0.0068(10)

loop_
_atom_type_symbol
_atom_type_description
_atom_type_scat_dispersion_real
_atom_type_scat_dispersion_imag
_atom_type_scat_source
C C 0.0033 0.0016 'International Tables Vol C Tables 4.2.6.8 and 6.1.1.4'
H H 0.0000 0.0000 'International Tables Vol C Tables 4.2.6.8 and 6.1.1.4'
N N 0.0061 0.0033 'International Tables Vol C Tables 4.2.6.8 and 6.1.1.4'
O O 0.0106 0.0060 'International Tables Vol C Tables 4.2.6.8 and 6.1.1.4'
Ru Ru -1.2594 0.8363 'International Tables Vol C Tables 4.2.6.8 and 6.1.1.4'

loop_
_exptl_crystal_face_index_h
_exptl_crystal_face_index_k
_exptl_crystal_face_index_l
_exptl_crystal_face_perp_dist
0 0 1 0.1840
0 0 -1 0.1790
0 1 0 0.1060
0 -1 0 0.0680
1 0 0 0.1210
-1 0 3 0.1930
-2 1 -2 0.1310

loop_
_geom_angle_atom_site_label_1
_geom_angle_atom_site_label_2
_geom_angle_atom_site_label_3
_geom_angle
_geom_angle_site_symmetry_1
O31A Ru1 O21A 79.92(6) .
O31A Ru1 N13A 83.25(7) .
O21A Ru1 N13A 86.38(7) .
O31A Ru1 C61 88.34(8) .
O21A Ru1 C61 135.65(9) .
N13A Ru1 C61 134.76(9) .
O31A Ru1 C21 136.24(9) .
O21A Ru1 C21 91.36(8) .
N13A Ru1 C21 139.35(9) .
C61 Ru1 C21 68.37(10) .
O31A Ru1 C51 104.12(8) .
O21A Ru1 C51 171.42(9) .
N13A Ru1 C51 101.54(9) .
C61 Ru1 C51 38.28(10) .
C21 Ru1 C51 80.48(10) .
O31A Ru1 C11 101.97(8) .
O21A Ru1 C11 102.91(8) .
N13A Ru1 C11 169.96(8) .
C61 Ru1 C11 38.12(10) .
C21 Ru1 C11 38.18(10) .
C51 Ru1 C11 68.98(10) .
O31A Ru1 C31 169.20(8) .
O21A Ru1 C31 107.27(8) .
N13A Ru1 C31 104.94(9) .
C61 Ru1 C31 80.89(10) .
C21 Ru1 C31 37.76(11) .
C51 Ru1 C31 67.70(10) .
C11 Ru1 C31 68.89(10) .
O31A Ru1 C41 138.11(9) .
O21A Ru1 C41 140.57(8) .
N13A Ru1 C41 88.51(9) .
C61 Ru1 C41 69.01(10) .
C21 Ru1 C41 68.16(11) .
C51 Ru1 C41 37.85(10) .
C11 Ru1 C41 81.88(10) .
C31 Ru1 C41 37.41(11) .
C61 C11 C21 116.7(2) .
C61 C11 C111 123.4(2) .
C21 C11 C111 119.9(3) .
C61 C11 Ru1 69.13(15) .
C21 C11 Ru1 69.64(14) .
C111 C11 Ru1 130.29(19) .
C211 C111 C11 113.7(3) .
C211 C111 C311 111.3(3) .
C11 C111 C311 108.9(3) .
C211 C111 H111 107.6 .
C11 C111 H111 107.6 .
C311 C111 H111 107.6 .
C111 C211 H21A 109.5 .
C111 C211 H21B 109.5 .
H21A C211 H21B 109.5 .
C111 C211 H21C 109.5 .
H21A C211 H21C 109.5 .
H21B C211 H21C 109.5 .
C111 C311 H31A 109.5 .
C111 C311 H31B 109.5 .
H31A C311 H31B 109.5 .
C111 C311 H31C 109.5 .
H31A C311 H31C 109.5 .
H31B C311 H31C 109.5 .
C31 C21 C11 122.3(2) .
C31 C21 Ru1 72.43(16) .
C11 C21 Ru1 72.18(15) .
C31 C21 H21 118.9 .
C11 C21 H21 118.9 .
Ru1 C21 H21 129.0 .
C21 C31 C41 120.3(2) .
C21 C31 Ru1 69.80(14) .
C41 C31 Ru1 71.78(15) .
C21 C31 H31 119.8 .
C41 C31 H31 119.8 .
Ru1 C31 H31 131.4 .
C31 C41 C51 118.6(2) .
C31 C41 C141 120.3(3) .
C51 C41 C141 121.0(3) .
C31 C41 Ru1 70.81(14) .
C51 C41 Ru1 70.11(14) .
C141 C41 Ru1 128.6(2) .
C41 C141 H14A 109.5 .
C41 C141 H14B 109.5 .
H14A C141 H14B 109.5 .
C41 C141 H14C 109.5 .
H14A C141 H14C 109.5 .
H14B C141 H14C 109.5 .
C61 C51 C41 120.4(2) .
C61 C51 Ru1 69.51(13) .
C41 C51 Ru1 72.04(13) .
C61 C51 H51 119.8 .
C41 C51 H51 119.8 .
Ru1 C51 H51 131.4 .
C11 C61 C51 121.7(2) .
C11 C61 Ru1 72.76(14) .
C51 C61 Ru1 72.21(14) .
C11 C61 H61 119.2 .
C51 C61 H61 119.2 .
Ru1 C61 H61 128.1 .
C21A N11A C61A 118.65(19) .
C21A N11A Ru2 125.31(15) .
C61A N11A Ru2 114.91(14) .
O21A C21A N11A 120.98(19) .
O21A C21A C31A 117.90(19) .
N11A C21A C31A 121.1(2) .
C21A O21A Ru1 112.06(13) .
O31A C31A C41A 124.3(2) .
O31A C31A C21A 116.8(2) .
C41A C31A C21A 118.8(2) .
C31A O31A Ru1 112.38(13) .
C31A C41A C51A 119.2(2) .
C31A C41A H41A 120.4 .
C51A C41A H41A 120.4 .
C61A C51A C41A 119.6(2) .
C61A C51A H51A 120.2 .
C41A C51A H51A 120.2 .
C51A C61A N11A 122.5(2) .
C51A C61A H61A 118.7 .
N11A C61A H61A 118.7 .
O32A Ru2 O22A 78.97(6) .
O32A Ru2 N11A 83.98(7) .
O22A Ru2 N11A 86.81(6) .
O32A Ru2 C62 89.54(9) .
O22A Ru2 C62 136.67(8) .
N11A Ru2 C62 133.75(9) .
O32A Ru2 C22 137.47(8) .
O22A Ru2 C22 92.87(8) .
N11A Ru2 C22 137.69(8) .
C62 Ru2 C22 68.05(9) .
O32A Ru2 C52 103.59(9) .
O22A Ru2 C52 173.25(8) .
N11A Ru2 C52 99.62(9) .
C62 Ru2 C52 38.00(10) .
C22 Ru2 C52 81.02(10) .
O32A Ru2 C32 170.07(8) .
O22A Ru2 C32 108.62(9) .
N11A Ru2 C32 102.53(8) .
C62 Ru2 C32 80.54(10) .
C22 Ru2 C32 38.11(9) .
C52 Ru2 C32 68.16(11) .
O32A Ru2 C42 137.32(10) .
O22A Ru2 C42 141.65(9) .
N11A Ru2 C42 85.96(9) .
C62 Ru2 C42 68.55(10) .
C22 Ru2 C42 68.55(10) .
C52 Ru2 C42 38.05(11) .
C32 Ru2 C42 37.57(11) .
O32A Ru2 C12 103.77(8) .
O22A Ru2 C12 104.57(7) .
N11A Ru2 C12 167.17(8) .
C62 Ru2 C12 37.92(9) .
C22 Ru2 C12 37.72(9) .
C52 Ru2 C12 68.82(9) .
C32 Ru2 C12 68.52(9) .
C42 Ru2 C12 81.42(9) .
C22 C12 C62 116.7(2) .
C22 C12 C112 122.5(2) .
C62 C12 C112 120.8(2) .
C22 C12 Ru2 68.99(13) .
C62 C12 Ru2 68.77(13) .
C112 C12 Ru2 133.62(18) .
C12 C112 C212 113.9(2) .
C12 C112 C312 107.8(3) .
C212 C112 C312 111.5(3) .
C12 C112 H112 107.8 .
C212 C112 H112 107.8 .
C312 C112 H112 107.8 .
C112 C212 H21D 109.5 .
C112 C212 H21E 109.5 .
H21D C212 H21E 109.5 .
C112 C212 H21F 109.5 .
H21D C212 H21F 109.5 .
H21E C212 H21F 109.5 .
C112 C312 H31D 109.5 .
C112 C312 H31E 109.5 .
H31D C312 H31E 109.5 .
C112 C312 H31F 109.5 .
H31D C312 H31F 109.5 .
H31E C312 H31F 109.5 .
C12 C22 C32 121.8(2) .
C12 C22 Ru2 73.29(14) .
C32 C22 Ru2 71.66(14) .
C12 C22 H22 119.1 .
C32 C22 H22 119.1 .
Ru2 C22 H22 128.2 .
C42 C32 C22 120.5(2) .
C42 C32 Ru2 71.85(16) .
C22 C32 Ru2 70.23(14) .
C42 C32 H32 119.7 .
C22 C32 H32 119.7 .
Ru2 C32 H32 130.9 .
C32 C42 C52 118.8(2) .
C32 C42 C142 120.6(3) .
C52 C42 C142 120.5(3) .
C32 C42 Ru2 70.58(14) .
C52 C42 Ru2 70.06(14) .
C142 C42 Ru2 128.6(2) .
C42 C142 H14D 109.5 .
C42 C142 H14E 109.5 .
H14D C142 H14E 109.5 .
C42 C142 H14F 109.5 .
H14D C142 H14F 109.5 .
H14E C142 H14F 109.5 .
C62 C52 C42 119.8(2) .
C62 C52 Ru2 70.45(13) .
C42 C52 Ru2 71.89(14) .
C62 C52 H52 120.1 .
C42 C52 H52 120.1 .
Ru2 C52 H52 130.1 .
C52 C62 C12 122.3(2) .
C52 C62 Ru2 71.55(14) .
C12 C62 Ru2 73.31(13) .
C52 C62 H62 118.8 .
C12 C62 H62 118.8 .
Ru2 C62 H62 128.7 .
C22A N12A C62A 118.3(2) .
C22A N12A Ru3 125.80(16) .
C62A N12A Ru3 115.51(15) .
O22A C22A N12A 121.0(2) .
O22A C22A C32A 118.25(19) .
N12A C22A C32A 120.7(2) .
C22A O22A Ru2 111.67(13) .
O32A C32A C42A 124.1(2) .
O32A C32A C22A 116.1(2) .
C42A C32A C22A 119.8(2) .
C32A O32A Ru2 112.80(14) .
C32A C42A C52A 118.3(2) .
C32A C42A H42A 120.8 .
C52A C42A H42A 120.8 .
C62A C52A C42A 120.0(2) .
C62A C52A H52A 120.0 .
C42A C52A H52A 120.0 .
C52A C62A N12A 122.9(2) .
C52A C62A H62A 118.5 .
N12A C62A H62A 118.5 .
O33A Ru3 O23A 79.33(6) .
O33A Ru3 N12A 83.02(7) .
O23A Ru3 N12A 86.74(7) .
O33A Ru3 C63 89.69(8) .
O23A Ru3 C63 127.00(8) .
N12A Ru3 C63 143.54(9) .
O33A Ru3 C23 145.03(8) .
O23A Ru3 C23 92.79(7) .
N12A Ru3 C23 130.91(8) .
C63 Ru3 C23 67.90(9) .
O33A Ru3 C53 98.85(8) .
O23A Ru3 C53 165.69(9) .
N12A Ru3 C53 107.22(9) .
C63 Ru3 C53 38.71(10) .
C23 Ru3 C53 80.54(10) .
O33A Ru3 C33 166.60(8) .
O23A Ru3 C33 113.95(8) .
N12A Ru3 C33 99.00(8) .
C63 Ru3 C33 80.81(9) .
C23 Ru3 C33 37.80(9) .
C53 Ru3 C33 67.84(10) .
O33A Ru3 C13 108.50(8) .
O23A Ru3 C13 97.68(8) .
N12A Ru3 C13 168.20(8) .
C63 Ru3 C13 37.68(10) .
C23 Ru3 C13 38.31(9) .
C53 Ru3 C13 69.27(10) .
C33 Ru3 C13 69.21(9) .
O33A Ru3 C43 129.57(8) .
O23A Ru3 C43 149.77(8) .
N12A Ru3 C43 88.34(8) .
C63 Ru3 C43 69.12(9) .
C23 Ru3 C43 68.47(9) .
C53 Ru3 C43 37.66(10) .
C33 Ru3 C43 37.81(10) .
C13 Ru3 C43 82.34(9) .
C63 C13 C23 116.7(2) .
C63 C13 C113 123.7(2) .
C23 C13 C113 119.5(2) .
C63 C13 Ru3 69.87(14) .
C23 C13 Ru3 69.61(13) .
C113 C13 Ru3 128.11(16) .
C13 C113 C213 112.7(3) .
C13 C113 C313 110.3(2) .
C213 C113 C313 112.4(3) .
C13 C113 H113 107.0 .
C213 C113 H113 107.0 .
C313 C113 H113 107.0 .
C113 C213 H21G 109.5 .
C113 C213 H21H 109.5 .
H21G C213 H21H 109.5 .
C113 C213 H21I 109.5 .
H21G C213 H21I 109.5 .
H21H C213 H21I 109.5 .
C113 C313 H31G 109.5 .
C113 C313 H31H 109.5 .
H31G C313 H31H 109.5 .
C113 C313 H31I 109.5 .
H31G C313 H31I 109.5 .
H31H C313 H31I 109.5 .
C33 C23 C13 122.6(2) .
C33 C23 Ru3 72.25(14) .
C13 C23 Ru3 72.08(14) .
C33 C23 H23 118.7 .
C13 C23 H23 118.7 .
Ru3 C23 H23 129.6 .
C23 C33 C43 120.0(2) .
C23 C33 Ru3 69.96(13) .
C43 C33 Ru3 71.30(13) .
C23 C33 H33 120.0 .
C43 C33 H33 120.0 .
Ru3 C33 H33 131.5 .
C53 C43 C33 118.5(2) .
C53 C43 C143 121.2(3) .
C33 C43 C143 120.2(2) .
C53 C43 Ru3 70.04(13) .
C33 C43 Ru3 70.89(13) .
C143 C43 Ru3 127.69(17) .
C43 C143 H14G 109.5 .
C43 C143 H14H 109.5 .
H14G C143 H14H 109.5 .
C43 C143 H14I 109.5 .
H14G C143 H14I 109.5 .
H14H C143 H14I 109.5 .
C43 C53 C63 120.8(2) .
C43 C53 Ru3 72.30(13) .
C63 C53 Ru3 70.40(12) .
C43 C53 H53 119.6 .
C63 C53 H53 119.6 .
Ru3 C53 H53 130.3 .
C13 C63 C53 121.5(2) .
C13 C63 Ru3 72.45(13) .
C53 C63 Ru3 70.89(13) .
C13 C63 H63 119.2 .
C53 C63 H63 119.2 .
Ru3 C63 H63 130.1 .
C23A N13A C63A 118.3(2) .
C23A N13A Ru1 124.65(16) .
C63A N13A Ru1 116.79(15) .
O23A C23A N13A 120.8(2) .
O23A C23A C33A 118.21(19) .
N13A C23A C33A 121.0(2) .
C23A O23A Ru3 111.36(14) .
O33A C33A C43A 124.0(2) .
O33A C33A C23A 116.6(2) .
C43A C33A C23A 119.4(2) .
C33A O33A Ru3 112.49(14) .
C33A C43A C53A 118.8(2) .
C33A C43A H43A 120.6 .
C53A C43A H43A 120.6 .
C63A C53A C43A 119.7(2) .
C63A C53A H53A 120.2 .
C43A C53A H53A 120.2 .
C53A C63A N13A 122.9(2) .
C53A C63A H63A 118.6 .
N13A C63A H63A 118.6 .
C3 C1 C2 119.7(12) 2_665
C3 C1 C7 121.6(15) 2_665
C2 C1 C7 118.6(12) .
C3 C1 H1 120.1 2_665
C2 C1 H1 120.1 .
C7 C1 H1 1.5 .
C1 C7 H7A 109.5 .
C1 C7 H7B 109.5 .
H7A C7 H7B 109.5 .
C1 C7 H7C 109.5 .
H7A C7 H7C 109.5 .
H7B C7 H7C 109.5 .
C3 C2 C1 122.6(9) .
C3 C2 H2 118.7 .
C1 C2 H2 118.7 .
C1 C3 C2 117.7(12) 2_665
C1 C3 H3 121.2 2_665
C2 C3 H3 121.2 .

loop_
_geom_bond_atom_site_label_1
_geom_bond_atom_site_label_2
_geom_bond_distance
_geom_bond_site_symmetry_2
Ru1 O31A 2.0519(15) .
Ru1 O21A 2.0704(15) .
Ru1 N13A 2.128(2) .
Ru1 C61 2.134(2) .
Ru1 C21 2.148(3) .
Ru1 C51 2.169(2) .
Ru1 C11 2.181(3) .
Ru1 C31 2.182(2) .
Ru1 C41 2.194(2) .
C11 C61 1.410(4) .
C11 C21 1.416(4) .
C11 C111 1.516(4) .
C111 C211 1.498(5) .
C111 C311 1.536(5) .
C111 H111 1.0000 .
C211 H21A 0.9800 .
C211 H21B 0.9800 .
C211 H21C 0.9800 .
C311 H31A 0.9800 .
C311 H31B 0.9800 .
C311 H31C 0.9800 .
C21 C31 1.402(4) .
C21 H21 0.9500 .
C31 C41 1.404(4) .
C31 H31 0.9500 .
C41 C51 1.415(4) .
C41 C141 1.495(4) .
C141 H14A 0.9800 .
C141 H14B 0.9800 .
C141 H14C 0.9800 .
C51 C61 1.411(4) .
C51 H51 0.9500 .
C61 H61 0.9500 .
N11A C21A 1.340(3) .
N11A C61A 1.367(3) .
N11A Ru2 2.1306(18) .
C21A O21A 1.297(3) .
C21A C31A 1.441(3) .
C31A O31A 1.327(3) .
C31A C41A 1.364(3) .
C41A C51A 1.402(3) .
C41A H41A 0.9500 .
C51A C61A 1.361(3) .
C51A H51A 0.9500 .
C61A H61A 0.9500 .
Ru2 O32A 2.0514(17) .
Ru2 O22A 2.0889(14) .
Ru2 C62 2.151(2) .
Ru2 C22 2.154(2) .
Ru2 C52 2.165(2) .
Ru2 C32 2.173(3) .
Ru2 C42 2.189(2) .
Ru2 C12 2.210(2) .
C12 C22 1.412(3) .
C12 C62 1.418(4) .
C12 C112 1.501(3) .
C112 C212 1.512(4) .
C112 C312 1.538(4) .
C112 H112 1.0000 .
C212 H21D 0.9800 .
C212 H21E 0.9800 .
C212 H21F 0.9800 .
C312 H31D 0.9800 .
C312 H31E 0.9800 .
C312 H31F 0.9800 .
C22 C32 1.413(3) .
C22 H22 0.9500 .
C32 C42 1.405(4) .
C32 H32 0.9500 .
C42 C52 1.420(4) .
C42 C142 1.498(4) .
C142 H14D 0.9800 .
C142 H14E 0.9800 .
C142 H14F 0.9800 .
C52 C62 1.405(4) .
C52 H52 0.9500 .
C62 H62 0.9500 .
N12A C22A 1.349(3) .
N12A C62A 1.368(3) .
N12A Ru3 2.137(2) .
C22A O22A 1.298(3) .
C22A C32A 1.432(3) .
C32A O32A 1.334(3) .
C32A C42A 1.368(4) .
C42A C52A 1.401(4) .
C42A H42A 0.9500 .
C52A C62A 1.356(4) .
C52A H52A 0.9500 .
C62A H62A 0.9500 .
Ru3 O33A 2.0538(17) .
Ru3 O23A 2.0880(15) .
Ru3 C63 2.156(2) .
Ru3 C23 2.157(2) .
Ru3 C53 2.163(2) .
Ru3 C33 2.187(2) .
Ru3 C13 2.190(2) .
Ru3 C43 2.192(2) .
C13 C63 1.404(4) .
C13 C23 1.426(3) .
C13 C113 1.512(3) .
C113 C213 1.517(4) .
C113 C313 1.528(4) .
C113 H113 1.0000 .
C213 H21G 0.9800 .
C213 H21H 0.9800 .
C213 H21I 0.9800 .
C313 H31G 0.9800 .
C313 H31H 0.9800 .
C313 H31I 0.9800 .
C23 C33 1.407(3) .
C23 H23 0.9500 .
C33 C43 1.419(4) .
C33 H33 0.9500 .
C43 C53 1.406(4) .
C43 C143 1.499(4) .
C143 H14G 0.9800 .
C143 H14H 0.9800 .
C143 H14I 0.9800 .
C53 C63 1.431(4) .
C53 H53 0.9500 .
C63 H63 0.9500 .
N13A C23A 1.345(3) .
N13A C63A 1.363(3) .
C23A O23A 1.303(3) .
C23A C33A 1.431(3) .
C33A O33A 1.331(3) .
C33A C43A 1.365(4) .
C43A C53A 1.397(4) .
C43A H43A 0.9500 .
C53A C63A 1.359(4) .
C53A H53A 0.9500 .
C63A H63A 0.9500 .
C1 C3 1.377(11) 2_665
C1 C2 1.409(13) .
C1 C7 1.465(18) .
C1 H1 0.9500 .
C7 H7A 0.9800 .
C7 H7B 0.9800 .
C7 H7C 0.9800 .
C2 C3 1.406(14) .
C2 H2 0.9500 .
C3 C1 1.377(11) 2_665
C3 H3 0.9500 .

loop_
_geom_torsion_atom_site_label_1
_geom_torsion_atom_site_label_2
_geom_torsion_atom_site_label_3
_geom_torsion_atom_site_label_4
_geom_torsion
_geom_torsion_site_symmetry_1
_geom_torsion_site_symmetry_4
O31A Ru1 C11 C61 71.45(15) . .
O21A Ru1 C11 C61 153.70(14) . .
N13A Ru1 C11 C61 -49.1(5) . .
C21 Ru1 C11 C61 -130.9(2) . .
C51 Ru1 C11 C61 -29.25(15) . .
C31 Ru1 C11 C61 -102.54(16) . .
C41 Ru1 C11 C61 -66.15(16) . .
O31A Ru1 C11 C21 -157.64(14) . .
O21A Ru1 C11 C21 -75.40(15) . .
N13A Ru1 C11 C21 81.8(5) . .
C61 Ru1 C11 C21 130.9(2) . .
C51 Ru1 C11 C21 101.66(17) . .
C31 Ru1 C11 C21 28.36(15) . .
C41 Ru1 C11 C21 64.76(16) . .
O31A Ru1 C11 C111 -45.2(3) . .
O21A Ru1 C11 C111 37.1(3) . .
N13A Ru1 C11 C111 -165.7(4) . .
C61 Ru1 C11 C111 -116.6(3) . .
C21 Ru1 C11 C111 112.5(3) . .
C51 Ru1 C11 C111 -145.9(3) . .
C31 Ru1 C11 C111 140.8(3) . .
C41 Ru1 C11 C111 177.2(3) . .
C61 C11 C111 C211 -45.7(4) . .
C21 C11 C111 C211 132.0(3) . .
Ru1 C11 C111 C211 44.2(4) . .
C61 C11 C111 C311 79.0(4) . .
C21 C11 C111 C311 -103.3(4) . .
Ru1 C11 C111 C311 168.9(3) . .
C61 C11 C21 C31 -2.4(4) . .
C111 C11 C21 C31 179.7(3) . .
Ru1 C11 C21 C31 -54.7(2) . .
C61 C11 C21 Ru1 52.2(2) . .
C111 C11 C21 Ru1 -125.6(2) . .
O31A Ru1 C21 C31 166.19(12) . .
O21A Ru1 C21 C31 -117.01(14) . .
N13A Ru1 C21 C31 -31.0(2) . .
C61 Ru1 C21 C31 103.52(16) . .
C51 Ru1 C21 C31 65.67(15) . .
C11 Ru1 C21 C31 133.6(2) . .
C41 Ru1 C21 C31 28.37(14) . .
O31A Ru1 C21 C11 32.55(19) . .
O21A Ru1 C21 C11 109.35(14) . .
N13A Ru1 C21 C11 -164.63(13) . .
C61 Ru1 C21 C11 -30.12(15) . .
C51 Ru1 C21 C11 -67.97(15) . .
C31 Ru1 C21 C11 -133.6(2) . .
C41 Ru1 C21 C11 -105.27(16) . .
C11 C21 C31 C41 1.6(4) . .
Ru1 C21 C31 C41 -53.0(2) . .
C11 C21 C31 Ru1 54.6(2) . .
O31A Ru1 C31 C21 -61.8(5) . .
O21A Ru1 C31 C21 68.86(15) . .
N13A Ru1 C31 C21 159.69(14) . .
C61 Ru1 C31 C21 -66.26(15) . .
C51 Ru1 C31 C21 -103.75(16) . .
C11 Ru1 C31 C21 -28.65(14) . .
C41 Ru1 C31 C21 -133.5(2) . .
O31A Ru1 C31 C41 71.7(5) . .
O21A Ru1 C31 C41 -157.68(14) . .
N13A Ru1 C31 C41 -66.85(16) . .
C61 Ru1 C31 C41 67.20(16) . .
C21 Ru1 C31 C41 133.5(2) . .
C51 Ru1 C31 C41 29.71(15) . .
C11 Ru1 C31 C41 104.80(17) . .
C21 C31 C41 C51 -1.0(4) . .
Ru1 C31 C41 C51 -53.2(2) . .
C21 C31 C41 C141 176.3(3) . .
Ru1 C31 C41 C141 124.2(3) . .
C21 C31 C41 Ru1 52.1(2) . .
O31A Ru1 C41 C31 -164.55(14) . .
O21A Ru1 C41 C31 34.8(2) . .
N13A Ru1 C41 C31 117.29(16) . .
C61 Ru1 C41 C31 -102.86(18) . .
C21 Ru1 C41 C31 -28.61(16) . .
C51 Ru1 C41 C31 -131.6(2) . .
C11 Ru1 C41 C31 -65.65(16) . .
O31A Ru1 C41 C51 -32.9(2) . .
O21A Ru1 C41 C51 166.46(14) . .
N13A Ru1 C41 C51 -111.08(17) . .
C61 Ru1 C41 C51 28.78(17) . .
C21 Ru1 C41 C51 103.02(18) . .
C11 Ru1 C41 C51 65.99(17) . .
C31 Ru1 C41 C51 131.6(2) . .
O31A Ru1 C41 C141 81.5(3) . .
O21A Ru1 C41 C141 -79.1(3) . .
N13A Ru1 C41 C141 3.3(3) . .
C61 Ru1 C41 C141 143.2(3) . .
C21 Ru1 C41 C141 -142.6(3) . .
C51 Ru1 C41 C141 114.4(4) . .
C11 Ru1 C41 C141 -179.6(3) . .
C31 Ru1 C41 C141 -114.0(3) . .
C31 C41 C51 C61 1.5(4) . .
C141 C41 C51 C61 -175.8(3) . .
Ru1 C41 C51 C61 -52.0(2) . .
C31 C41 C51 Ru1 53.5(2) . .
C141 C41 C51 Ru1 -123.8(3) . .
O31A Ru1 C51 C61 -68.48(17) . .
O21A Ru1 C51 C61 48.7(6) . .
N13A Ru1 C51 C61 -154.33(15) . .
C21 Ru1 C51 C61 67.00(17) . .
C11 Ru1 C51 C61 29.13(16) . .
C31 Ru1 C51 C61 104.10(18) . .
C41 Ru1 C51 C61 133.5(2) . .
O31A Ru1 C51 C41 158.03(16) . .
O21A Ru1 C51 C41 -84.8(6) . .
N13A Ru1 C51 C41 72.18(17) . .
C61 Ru1 C51 C41 -133.5(2) . .
C21 Ru1 C51 C41 -66.49(17) . .
C11 Ru1 C51 C41 -104.36(18) . .
C31 Ru1 C51 C41 -29.39(17) . .
C21 C11 C61 C51 2.9(4) . .
C111 C11 C61 C51 -179.3(3) . .
Ru1 C11 C61 C51 55.4(2) . .
C21 C11 C61 Ru1 -52.5(2) . .
C111 C11 C61 Ru1 125.3(3) . .
C41 C51 C61 C11 -2.6(4) . .
Ru1 C51 C61 C11 -55.7(2) . .
C41 C51 C61 Ru1 53.1(2) . .
O31A Ru1 C61 C11 -111.90(15) . .
O21A Ru1 C61 C11 -38.17(19) . .
N13A Ru1 C61 C11 169.31(13) . .
C21 Ru1 C61 C11 30.17(15) . .
C51 Ru1 C61 C11 132.6(2) . .
C31 Ru1 C61 C11 67.26(16) . .
C41 Ru1 C61 C11 104.12(17) . .
O31A Ru1 C61 C51 115.50(16) . .
O21A Ru1 C61 C51 -170.76(14) . .
N13A Ru1 C61 C51 36.7(2) . .
C21 Ru1 C61 C51 -102.43(17) . .
C11 Ru1 C61 C51 -132.6(2) . .
C31 Ru1 C61 C51 -65.34(17) . .
C41 Ru1 C61 C51 -28.47(16) . .
C61A N11A C21A O21A -173.7(2) . .
Ru2 N11A C21A O21A -6.5(3) . .
C61A N11A C21A C31A 3.2(3) . .
Ru2 N11A C21A C31A 170.41(16) . .
N11A C21A O21A Ru1 -173.20(16) . .
C31A C21A O21A Ru1 9.8(2) . .
O31A Ru1 O21A C21A -8.76(14) . .
N13A Ru1 O21A C21A 75.02(15) . .
C61 Ru1 O21A C21A -85.82(18) . .
C21 Ru1 O21A C21A -145.61(15) . .
C51 Ru1 O21A C21A -127.6(5) . .
C11 Ru1 O21A C21A -108.86(15) . .
C31 Ru1 O21A C21A 179.54(15) . .
C41 Ru1 O21A C21A 158.24(17) . .
O21A C21A C31A O31A -4.6(3) . .
N11A C21A C31A O31A 178.4(2) . .
O21A C21A C31A C41A 172.0(2) . .
N11A C21A C31A C41A -5.0(3) . .
C41A C31A O31A Ru1 -179.6(2) . .
C21A C31A O31A Ru1 -3.3(3) . .
O21A Ru1 O31A C31A 6.34(15) . .
N13A Ru1 O31A C31A -81.16(16) . .
C61 Ru1 O31A C31A 143.38(17) . .
C21 Ru1 O31A C31A 87.67(19) . .
C51 Ru1 O31A C31A 178.59(17) . .
C11 Ru1 O31A C31A 107.54(17) . .
C31 Ru1 O31A C31A 139.0(5) . .
C41 Ru1 O31A C31A -161.30(16) . .
O31A C31A C41A C51A 179.1(2) . .
C21A C31A C41A C51A 2.8(4) . .
C31A C41A C51A C61A 0.9(4) . .
C41A C51A C61A N11A -2.8(4) . .
C21A N11A C61A C51A 0.7(4) . .
Ru2 N11A C61A C51A -167.8(2) . .
C21A N11A Ru2 O32A 138.08(18) . .
C61A N11A Ru2 O32A -54.29(17) . .
C21A N11A Ru2 O22A 58.85(18) . .
C61A N11A Ru2 O22A -133.52(17) . .
C21A N11A Ru2 C62 -138.35(18) . .
C61A N11A Ru2 C62 29.3(2) . .
C21A N11A Ru2 C22 -31.9(2) . .
C61A N11A Ru2 C22 135.71(17) . .
C21A N11A Ru2 C52 -119.11(19) . .
C61A N11A Ru2 C52 48.52(19) . .
C21A N11A Ru2 C32 -49.52(19) . .
C61A N11A Ru2 C32 118.11(18) . .
C21A N11A Ru2 C42 -83.46(19) . .
C61A N11A Ru2 C42 84.17(18) . .
C21A N11A Ru2 C12 -94.0(4) . .
C61A N11A Ru2 C12 73.6(4) . .
O32A Ru2 C12 C22 -157.40(13) . .
O22A Ru2 C12 C22 -75.45(14) . .
N11A Ru2 C12 C22 76.5(4) . .
C62 Ru2 C12 C22 131.7(2) . .
C52 Ru2 C12 C22 103.13(16) . .
C32 Ru2 C12 C22 29.16(14) . .
C42 Ru2 C12 C22 65.84(15) . .
O32A Ru2 C12 C62 70.86(16) . .
O22A Ru2 C12 C62 152.81(14) . .
N11A Ru2 C12 C62 -55.3(4) . .
C22 Ru2 C12 C62 -131.7(2) . .
C52 Ru2 C12 C62 -28.61(16) . .
C32 Ru2 C12 C62 -102.58(17) . .
C42 Ru2 C12 C62 -65.90(17) . .
O32A Ru2 C12 C112 -42.0(3) . .
O22A Ru2 C12 C112 40.0(3) . .
N11A Ru2 C12 C112 -168.1(3) . .
C62 Ru2 C12 C112 -112.8(3) . .
C22 Ru2 C12 C112 115.4(3) . .
C52 Ru2 C12 C112 -141.4(3) . .
C32 Ru2 C12 C112 144.6(3) . .
C42 Ru2 C12 C112 -178.7(3) . .
C22 C12 C112 C212 38.9(4) . .
C62 C12 C112 C212 -141.4(3) . .
Ru2 C12 C112 C212 -52.2(4) . .
C22 C12 C112 C312 -85.3(3) . .
C62 C12 C112 C312 94.4(3) . .
Ru2 C12 C112 C312 -176.5(2) . .
C62 C12 C22 C32 -4.0(3) . .
C112 C12 C22 C32 175.7(2) . .
Ru2 C12 C22 C32 -55.1(2) . .
C62 C12 C22 Ru2 51.14(19) . .
C112 C12 C22 Ru2 -129.2(2) . .
O32A Ru2 C22 C12 33.51(19) . .
O22A Ru2 C22 C12 110.29(13) . .
N11A Ru2 C22 C12 -161.29(13) . .
C62 Ru2 C22 C12 -29.63(14) . .
C52 Ru2 C22 C12 -66.84(15) . .
C32 Ru2 C22 C12 -132.7(2) . .
C42 Ru2 C22 C12 -104.24(16) . .
O32A Ru2 C22 C32 166.23(13) . .
O22A Ru2 C22 C32 -116.99(14) . .
N11A Ru2 C22 C32 -28.57(19) . .
C62 Ru2 C22 C32 103.09(16) . .
C52 Ru2 C22 C32 65.88(16) . .
C42 Ru2 C22 C32 28.48(15) . .
C12 Ru2 C22 C32 132.7(2) . .
C12 C22 C32 C42 2.4(4) . .
Ru2 C22 C32 C42 -53.4(2) . .
C12 C22 C32 Ru2 55.8(2) . .
O32A Ru2 C32 C42 64.3(5) . .
O22A Ru2 C32 C42 -156.82(14) . .
N11A Ru2 C32 C42 -65.97(15) . .
C62 Ru2 C32 C42 66.95(16) . .
C22 Ru2 C32 C42 133.3(2) . .
C52 Ru2 C32 C42 29.50(15) . .
C12 Ru2 C32 C42 104.40(16) . .
O32A Ru2 C32 C22 -69.0(5) . .
O22A Ru2 C32 C22 69.89(14) . .
N11A Ru2 C32 C22 160.74(13) . .
C62 Ru2 C32 C22 -66.33(15) . .
C52 Ru2 C32 C22 -103.78(16) . .
C42 Ru2 C32 C22 -133.3(2) . .
C12 Ru2 C32 C22 -28.89(13) . .
C22 C32 C42 C52 0.0(4) . .
Ru2 C32 C42 C52 -52.7(2) . .
C22 C32 C42 C142 176.7(2) . .
Ru2 C32 C42 C142 124.0(3) . .
C22 C32 C42 Ru2 52.7(2) . .
O32A Ru2 C42 C32 -166.75(13) . .
O22A Ru2 C42 C32 37.0(2) . .
N11A Ru2 C42 C32 116.64(15) . .
C62 Ru2 C42 C32 -102.78(16) . .
C22 Ru2 C42 C32 -28.86(14) . .
C52 Ru2 C42 C32 -132.1(2) . .
C12 Ru2 C42 C32 -65.71(15) . .
O32A Ru2 C42 C52 -34.6(2) . .
O22A Ru2 C42 C52 169.09(13) . .
N11A Ru2 C42 C52 -111.22(16) . .
C62 Ru2 C42 C52 29.36(15) . .
C22 Ru2 C42 C52 103.27(17) . .
C32 Ru2 C42 C52 132.1(2) . .
C12 Ru2 C42 C52 66.42(16) . .
O32A Ru2 C42 C142 79.0(3) . .
O22A Ru2 C42 C142 -77.2(4) . .
N11A Ru2 C42 C142 2.4(3) . .
C62 Ru2 C42 C142 143.0(3) . .
C22 Ru2 C42 C142 -143.1(3) . .
C52 Ru2 C42 C142 113.7(4) . .
C32 Ru2 C42 C142 -114.2(4) . .
C12 Ru2 C42 C142 -179.9(3) . .
C32 C42 C52 C62 -0.7(4) . .
C142 C42 C52 C62 -177.4(2) . .
Ru2 C42 C52 C62 -53.6(2) . .
C32 C42 C52 Ru2 52.9(2) . .
C142 C42 C52 Ru2 -123.8(3) . .
O32A Ru2 C52 C62 -71.17(17) . .
O22A Ru2 C52 C62 40.4(9) . .
N11A Ru2 C52 C62 -157.24(16) . .
C22 Ru2 C52 C62 65.66(16) . .
C32 Ru2 C52 C62 103.02(17) . .
C42 Ru2 C52 C62 132.2(2) . .
C12 Ru2 C52 C62 28.55(16) . .
O32A Ru2 C52 C42 156.66(15) . .
O22A Ru2 C52 C42 -91.8(8) . .
N11A Ru2 C52 C42 70.59(17) . .
C62 Ru2 C52 C42 -132.2(2) . .
C22 Ru2 C52 C42 -66.51(16) . .
C32 Ru2 C52 C42 -29.15(16) . .
C12 Ru2 C52 C42 -103.62(18) . .
C42 C52 C62 C12 -1.0(4) . .
Ru2 C52 C62 C12 -55.3(2) . .
C42 C52 C62 Ru2 54.3(2) . .
C22 C12 C62 C52 3.3(3) . .
C112 C12 C62 C52 -176.4(2) . .
Ru2 C12 C62 C52 54.5(2) . .
C22 C12 C62 Ru2 -51.24(19) . .
C112 C12 C62 Ru2 129.1(2) . .
O32A Ru2 C62 C52 113.07(16) . .
O22A Ru2 C62 C52 -173.63(15) . .
N11A Ru2 C62 C52 31.9(2) . .
C22 Ru2 C62 C52 -104.02(18) . .
C32 Ru2 C62 C52 -66.47(17) . .
C42 Ru2 C62 C52 -29.40(17) . .
C12 Ru2 C62 C52 -133.5(2) . .
O32A Ru2 C62 C12 -113.42(15) . .
O22A Ru2 C62 C12 -40.1(2) . .
N11A Ru2 C62 C12 165.37(13) . .
C22 Ru2 C62 C12 29.49(15) . .
C52 Ru2 C62 C12 133.5(2) . .
C32 Ru2 C62 C12 67.03(16) . .
C42 Ru2 C62 C12 104.11(18) . .
C62A N12A C22A O22A -177.56(19) . .
Ru3 N12A C22A O22A -5.4(3) . .
C62A N12A C22A C32A 0.2(3) . .
Ru3 N12A C22A C32A 172.35(14) . .
N12A C22A O22A Ru2 -170.70(15) . .
C32A C22A O22A Ru2 11.5(2) . .
O32A Ru2 O22A C22A -12.87(13) . .
N11A Ru2 O22A C22A 71.61(14) . .
C62 Ru2 O22A C22A -90.24(17) . .
C22 Ru2 O22A C22A -150.76(14) . .
C52 Ru2 O22A C22A -125.8(8) . .
C32 Ru2 O22A C22A 173.77(14) . .
C42 Ru2 O22A C22A 151.01(16) . .
C12 Ru2 O22A C22A -114.40(14) . .
O22A C22A C32A O32A -0.9(3) . .
N12A C22A C32A O32A -178.74(18) . .
O22A C22A C32A C42A 176.52(19) . .
N12A C22A C32A C42A -1.3(3) . .
C42A C32A O32A Ru2 172.22(18) . .
C22A C32A O32A Ru2 -10.4(2) . .
O22A Ru2 O32A C32A 12.46(13) . .
N11A Ru2 O32A C32A -75.46(14) . .
C62 Ru2 O32A C32A 150.42(15) . .
C22 Ru2 O32A C32A 94.59(17) . .
C52 Ru2 O32A C32A -173.93(15) . .
C32 Ru2 O32A C32A 153.0(5) . .
C42 Ru2 O32A C32A -152.82(15) . .
C12 Ru2 O32A C32A 114.93(15) . .
O32A C32A C42A C52A 178.4(2) . .
C22A C32A C42A C52A 1.2(3) . .
C32A C42A C52A C62A 0.0(4) . .
C42A C52A C62A N12A -1.1(4) . .
C22A N12A C62A C52A 1.0(3) . .
Ru3 N12A C62A C52A -171.9(2) . .
C22A N12A Ru3 O33A 140.79(17) . .
C62A N12A Ru3 O33A -46.85(16) . .
C22A N12A Ru3 O23A 61.15(17) . .
C62A N12A Ru3 O23A -126.49(16) . .
C22A N12A Ru3 C63 -139.28(18) . .
C62A N12A Ru3 C63 33.1(2) . .
C22A N12A Ru3 C23 -29.7(2) . .
C62A N12A Ru3 C23 142.64(16) . .
C22A N12A Ru3 C53 -122.07(18) . .
C62A N12A Ru3 C53 50.30(18) . .
C22A N12A Ru3 C33 -52.59(18) . .
C62A N12A Ru3 C33 119.77(16) . .
C22A N12A Ru3 C13 -51.3(5) . .
C62A N12A Ru3 C13 121.1(4) . .
C22A N12A Ru3 C43 -89.01(18) . .
C62A N12A Ru3 C43 83.36(17) . .
O33A Ru3 C13 C63 63.73(15) . .
O23A Ru3 C13 C63 144.99(14) . .
N12A Ru3 C13 C63 -103.6(4) . .
C23 Ru3 C13 C63 -130.2(2) . .
C53 Ru3 C13 C63 -28.96(14) . .
C33 Ru3 C13 C63 -102.24(15) . .
C43 Ru3 C13 C63 -65.52(15) . .
O33A Ru3 C13 C23 -166.03(12) . .
O23A Ru3 C13 C23 -84.76(13) . .
N12A Ru3 C13 C23 26.6(5) . .
C63 Ru3 C13 C23 130.2(2) . .
C53 Ru3 C13 C23 101.29(15) . .
C33 Ru3 C13 C23 28.00(13) . .
C43 Ru3 C13 C23 64.72(14) . .
O33A Ru3 C13 C113 -53.9(2) . .
O23A Ru3 C13 C113 27.3(2) . .
N12A Ru3 C13 C113 138.7(3) . .
C63 Ru3 C13 C113 -117.7(3) . .
C23 Ru3 C13 C113 112.1(3) . .
C53 Ru3 C13 C113 -146.6(3) . .
C33 Ru3 C13 C113 140.1(2) . .
C43 Ru3 C13 C113 176.8(2) . .
C63 C13 C113 C213 -28.8(3) . .
C23 C13 C113 C213 147.3(2) . .
Ru3 C13 C113 C213 61.0(3) . .
C63 C13 C113 C313 97.6(3) . .
C23 C13 C113 C313 -86.2(3) . .
Ru3 C13 C113 C313 -172.5(2) . .
C63 C13 C23 C33 -0.7(3) . .
C113 C13 C23 C33 -177.2(2) . .
Ru3 C13 C23 C33 -54.1(2) . .
C63 C13 C23 Ru3 53.31(19) . .
C113 C13 C23 Ru3 -123.1(2) . .
O33A Ru3 C23 C33 157.81(13) . .
O23A Ru3 C23 C33 -126.89(13) . .
N12A Ru3 C23 C33 -38.79(17) . .
C63 Ru3 C23 C33 104.02(15) . .
C53 Ru3 C23 C33 65.85(14) . .
C13 Ru3 C23 C33 134.3(2) . .
C43 Ru3 C23 C33 28.70(13) . .
O33A Ru3 C23 C13 23.5(2) . .
O23A Ru3 C23 C13 98.85(13) . .
N12A Ru3 C23 C13 -173.04(12) . .
C63 Ru3 C23 C13 -30.24(13) . .
C53 Ru3 C23 C13 -68.40(14) . .
C33 Ru3 C23 C13 -134.3(2) . .
C43 Ru3 C23 C13 -105.56(15) . .
C13 C23 C33 C43 1.2(3) . .
Ru3 C23 C33 C43 -52.82(19) . .
C13 C23 C33 Ru3 54.0(2) . .
O33A Ru3 C33 C23 -111.0(4) . .
O23A Ru3 C33 C23 60.94(14) . .
N12A Ru3 C33 C23 151.36(13) . .
C63 Ru3 C33 C23 -65.59(14) . .
C53 Ru3 C33 C23 -103.62(15) . .
C13 Ru3 C33 C23 -28.35(13) . .
C43 Ru3 C33 C23 -133.2(2) . .
O33A Ru3 C33 C43 22.3(4) . .
O23A Ru3 C33 C43 -165.83(13) . .
N12A Ru3 C33 C43 -75.42(14) . .
C63 Ru3 C33 C43 67.64(15) . .
C23 Ru3 C33 C43 133.2(2) . .
C53 Ru3 C33 C43 29.60(14) . .
C13 Ru3 C33 C43 104.87(15) . .
C23 C33 C43 C53 -1.0(3) . .
Ru3 C33 C43 C53 -53.20(19) . .
C23 C33 C43 C143 175.4(2) . .
Ru3 C33 C43 C143 123.2(2) . .
C23 C33 C43 Ru3 52.20(19) . .
O33A Ru3 C43 C53 -41.9(2) . .
O23A Ru3 C43 C53 157.89(16) . .
N12A Ru3 C43 C53 -121.48(16) . .
C63 Ru3 C43 C53 29.23(16) . .
C23 Ru3 C43 C53 102.82(17) . .
C33 Ru3 C43 C53 131.5(2) . .
C13 Ru3 C43 C53 65.77(17) . .
O33A Ru3 C43 C33 -173.46(12) . .
O23A Ru3 C43 C33 26.4(2) . .
N12A Ru3 C43 C33 107.00(14) . .
C63 Ru3 C43 C33 -102.28(16) . .
C23 Ru3 C43 C33 -28.69(13) . .
C53 Ru3 C43 C33 -131.5(2) . .
C13 Ru3 C43 C33 -65.74(14) . .
O33A Ru3 C43 C143 72.7(3) . .
O23A Ru3 C43 C143 -87.5(3) . .
N12A Ru3 C43 C143 -6.9(2) . .
C63 Ru3 C43 C143 143.8(3) . .
C23 Ru3 C43 C143 -142.6(3) . .
C53 Ru3 C43 C143 114.6(3) . .
C33 Ru3 C43 C143 -113.9(3) . .
C13 Ru3 C43 C143 -179.6(3) . .
C33 C43 C53 C63 0.5(3) . .
C143 C43 C53 C63 -175.8(2) . .
Ru3 C43 C53 C63 -53.1(2) . .
C33 C43 C53 Ru3 53.61(19) . .
C143 C43 C53 Ru3 -122.7(2) . .
O33A Ru3 C53 C43 148.57(16) . .
O23A Ru3 C53 C43 -129.9(3) . .
N12A Ru3 C53 C43 63.18(17) . .
C63 Ru3 C53 C43 -133.2(2) . .
C23 Ru3 C53 C43 -66.86(16) . .
C33 Ru3 C53 C43 -29.72(15) . .
C13 Ru3 C53 C43 -104.91(18) . .
O33A Ru3 C53 C63 -78.28(16) . .
O23A Ru3 C53 C63 3.2(4) . .
N12A Ru3 C53 C63 -163.67(15) . .
C23 Ru3 C53 C63 66.29(16) . .
C33 Ru3 C53 C63 103.43(17) . .
C13 Ru3 C53 C63 28.24(15) . .
C43 Ru3 C53 C63 133.2(2) . .
C23 C13 C63 C53 0.2(3) . .
C113 C13 C63 C53 176.4(2) . .
Ru3 C13 C63 C53 53.4(2) . .
C23 C13 C63 Ru3 -53.18(18) . .
C113 C13 C63 Ru3 123.1(2) . .
C43 C53 C63 C13 -0.1(4) . .
Ru3 C53 C63 C13 -54.1(2) . .
C43 C53 C63 Ru3 54.0(2) . .
O33A Ru3 C63 C13 -121.75(14) . .
O23A Ru3 C63 C13 -45.39(17) . .
N12A Ru3 C63 C13 160.47(13) . .
C23 Ru3 C63 C13 30.71(14) . .
C53 Ru3 C63 C13 133.6(2) . .
C33 Ru3 C63 C13 67.75(15) . .
C43 Ru3 C63 C13 105.11(16) . .
O33A Ru3 C63 C53 104.65(16) . .
O23A Ru3 C63 C53 -179.00(13) . .
N12A Ru3 C63 C53 26.9(2) . .
C23 Ru3 C63 C53 -102.90(17) . .
C33 Ru3 C63 C53 -65.86(16) . .
C13 Ru3 C63 C53 -133.6(2) . .
C43 Ru3 C63 C53 -28.50(16) . .
O31A Ru1 N13A C23A 139.60(18) . .
O21A Ru1 N13A C23A 59.34(18) . .
C61 Ru1 N13A C23A -139.51(18) . .
C21 Ru1 N13A C23A -28.5(2) . .
C51 Ru1 N13A C23A -117.30(19) . .
C11 Ru1 N13A C23A -98.5(5) . .
C31 Ru1 N13A C23A -47.57(19) . .
C41 Ru1 N13A C23A -81.55(19) . .
O31A Ru1 N13A C63A -46.17(17) . .
O21A Ru1 N13A C63A -126.44(18) . .
C61 Ru1 N13A C63A 34.7(2) . .
C21 Ru1 N13A C63A 145.70(18) . .
C51 Ru1 N13A C63A 56.92(19) . .
C11 Ru1 N13A C63A 75.8(5) . .
C31 Ru1 N13A C63A 126.65(18) . .
C41 Ru1 N13A C63A 92.67(19) . .
C63A N13A C23A O23A -177.0(2) . .
Ru1 N13A C23A O23A -2.9(3) . .
C63A N13A C23A C33A 0.2(3) . .
Ru1 N13A C23A C33A 174.32(16) . .
N13A C23A O23A Ru3 -170.87(16) . .
C33A C23A O23A Ru3 11.9(2) . .
O33A Ru3 O23A C23A -12.38(14) . .
N12A Ru3 O23A C23A 71.12(15) . .
C63 Ru3 O23A C23A -93.82(17) . .
C23 Ru3 O23A C23A -158.04(15) . .
C53 Ru3 O23A C23A -96.4(4) . .
C33 Ru3 O23A C23A 169.52(14) . .
C13 Ru3 O23A C23A -119.87(15) . .
C43 Ru3 O23A C23A 152.18(17) . .
O23A C23A C33A O33A -2.5(3) . .
N13A C23A C33A O33A -179.7(2) . .
O23A C23A C33A C43A 175.6(2) . .
N13A C23A C33A C43A -1.6(4) . .
C43A C33A O33A Ru3 173.4(2) . .
C23A C33A O33A Ru3 -8.5(3) . .
O23A Ru3 O33A C33A 11.17(16) . .
N12A Ru3 O33A C33A -76.81(16) . .
C63 Ru3 O33A C33A 139.01(17) . .
C23 Ru3 O33A C33A 90.63(19) . .
C53 Ru3 O33A C33A 176.77(17) . .
C33 Ru3 O33A C33A -176.4(3) . .
C13 Ru3 O33A C33A 105.77(17) . .
C43 Ru3 O33A C33A -158.82(16) . .
O33A C33A C43A C53A 179.6(3) . .
C23A C33A C43A C53A 1.7(4) . .
C33A C43A C53A C63A -0.4(4) . .
C43A C53A C63A N13A -1.1(4) . .
C23A N13A C63A C53A 1.2(4) . .
Ru1 N13A C63A C53A -173.4(2) . .
C3 C1 C2 C3 1.5(14) 2_665 .
C7 C1 C2 C3 -178.3(10) . .
C1 C2 C3 C1 -1.5(14) . 2_665
